data_7028721
loop_
_publ_author_name
'Cozzolino, Anthony F.'
'Silvia, Jared S.'
'Lopez, Nazario'
'Cummins, Christopher C.'

_publ_section_title
;
 Experimental and computational studies on the formation of cyanate from
 early metal terminal nitrido ligands and carbon monoxide.
;
_journal_issue 12
_journal_name_full 'Dalton transactions (Cambridge, England : 2003)'
_journal_page_first 4639
_journal_page_last 4652
_journal_paper_doi 10.1039/c3dt52738g
_journal_volume 43
_journal_year 2014
_chemical_formula_moiety 'C6 H16 Cl1 N2 V0.5, C26 H42 N4 V, C7 H8'
_chemical_formula_sum 'C39 H66 Cl N6 V1.5'
_chemical_formula_weight 730.84
_chemical_name_common bis(2-dimethylamino-5-methylphenyl(tertbutyl)amido)-vanadium
_chemical_name_systematic
; 
bis(2-dimethylamino-5-methylphenyl(tertbutyl)amido)-vanadium 
bis(tetramethylethylenediamine)vanadiumdichloride
;
_space_group_IT_number 14
_symmetry_cell_setting monoclinic
_symmetry_space_group_name_Hall '-P 2ybc'
_symmetry_space_group_name_H-M 'P 1 21/c 1'
_atom_sites_solution_hydrogens geom
_atom_sites_solution_primary direct
_atom_sites_solution_secondary difmap
_audit_creation_method SHELXL-97
_cell_angle_alpha 90.00
_cell_angle_beta 103.421(2)
_cell_angle_gamma 90.00
_cell_formula_units_Z 4
_cell_length_a 17.6314(19)
_cell_length_b 9.6863(11)
_cell_length_c 24.542(3)
_cell_measurement_reflns_used 9642
_cell_measurement_temperature 100(2)
_cell_measurement_theta_max 30.4095
_cell_measurement_theta_min 2.294
_cell_volume 4076.9(8)
_computing_cell_refinement 'SAINT 7.46A (Bruker-AXS, 2008)'
_computing_data_collection 'APEX2 3.0 (Bruker-AXS, 2008)'
_computing_data_reduction 'SAINT 7.46A (Bruker-AXS, 2008)'
_computing_molecular_graphics 'WINGX (Farrugia, 1999)'
_computing_publication_material 'WINGX (Farrugia, 1999)'
_computing_structure_refinement 'SHELXL-97 (Sheldrick, 1997)'
_computing_structure_solution 'SHELXS-97 (Sheldrick, 2008)'
_diffrn_ambient_temperature 100(2)
_diffrn_detector_area_resol_mean 8.3
_diffrn_measured_fraction_theta_full 0.992
_diffrn_measured_fraction_theta_max 0.992
_diffrn_measurement_device_type 'Bruker Smart APEX CCD'
_diffrn_measurement_method 'phi and omega scans'
_diffrn_radiation_monochromator graphite
_diffrn_radiation_source 'fine-focus sealed tube'
_diffrn_radiation_type MoK\a
_diffrn_radiation_wavelength 0.71073
_diffrn_reflns_av_R_equivalents 0.0234
_diffrn_reflns_av_unetI/netI 0.0328
_diffrn_reflns_limit_h_max 25
_diffrn_reflns_limit_h_min -25
_diffrn_reflns_limit_k_max 13
_diffrn_reflns_limit_k_min -13
_diffrn_reflns_limit_l_max 33
_diffrn_reflns_limit_l_min -34
_diffrn_reflns_number 24332
_diffrn_reflns_theta_full 30.49
_diffrn_reflns_theta_max 30.49
_diffrn_reflns_theta_min 1.19
_exptl_absorpt_coefficient_mu 0.450
_exptl_absorpt_correction_T_max 0.9154
_exptl_absorpt_correction_T_min 0.7741
_exptl_absorpt_correction_type multi-scan
_exptl_absorpt_process_details 'SADABS (Sheldrick, 2008)'
_exptl_crystal_colour green
_exptl_crystal_density_diffrn 1.191
_exptl_crystal_density_method 'not measured'
_exptl_crystal_description needle
_exptl_crystal_F_000 1574
_exptl_crystal_size_max 0.60
_exptl_crystal_size_mid 0.20
_exptl_crystal_size_min 0.20
_refine_diff_density_max 0.403
_refine_diff_density_min -0.361
_refine_diff_density_rms 0.059
_refine_ls_extinction_method none
_refine_ls_goodness_of_fit_ref 0.795
_refine_ls_hydrogen_treatment constr
_refine_ls_matrix_type full
_refine_ls_number_parameters 612
_refine_ls_number_reflns 12330
_refine_ls_number_restraints 154
_refine_ls_restrained_S_all 0.803
_refine_ls_R_factor_all 0.0618
_refine_ls_R_factor_gt 0.0432
_refine_ls_shift/su_max 0.001
_refine_ls_shift/su_mean 0.000
_refine_ls_structure_factor_coef Fsqd
_refine_ls_weighting_details 'calc w=1/[\s^2^(Fo^2^)+(0.0556P)^2^+2.2684P] where P=(Fo^2^+2Fc^2^)/3'
_refine_ls_weighting_scheme calc
_refine_ls_wR_factor_gt 0.1096
_refine_ls_wR_factor_ref 0.1280
_reflns_number_gt 9299
_reflns_number_total 12330
_reflns_threshold_expression >2sigma(I)
_cod_data_source_file c3dt52738g.txt
_cod_data_source_block 10228
_cod_original_cell_volume 4076.8(8)
_cod_original_sg_symbol_H-M 'P 21/c'
_cod_original_formula_sum 'C39 H66 Cl N6 V1.50'
_cod_database_code 7028721

loop_
_symmetry_equiv_pos_as_xyz
'x, y, z'
'-x, y+1/2, -z+1/2'
'-x, -y, -z'
'x, -y-1/2, z-1/2'

loop_
_atom_site_label
_atom_site_type_symbol
_atom_site_fract_x
_atom_site_fract_y
_atom_site_fract_z
_atom_site_U_iso_or_equiv
_atom_site_adp_type
_atom_site_occupancy
_atom_site_symmetry_multiplicity
_atom_site_calc_flag
_atom_site_refinement_flags
_atom_site_disorder_assembly
_atom_site_disorder_group
V1 V 0.315092(14) 0.99204(2) 0.256651(10) 0.01862(7) Uani 1 1 d . . .
N1 N 0.38513(7) 1.08439(13) 0.32401(5) 0.0198(2) Uani 1 1 d . . .
N121 N 0.42720(8) 1.00141(12) 0.23051(6) 0.0235(3) Uani 1 1 d . . .
C11 C 0.46384(8) 1.06203(14) 0.33027(6) 0.0206(3) Uani 1 1 d . . .
C12 C 0.48819(9) 1.01222(14) 0.28246(7) 0.0231(3) Uani 1 1 d . . .
C13 C 0.56598(10) 0.98683(15) 0.28399(9) 0.0314(4) Uani 1 1 d . . .
H13 H 0.5803 0.9553 0.2511 0.038 Uiso 1 1 calc R . .
C14 C 0.62351(10) 1.00664(17) 0.33278(10) 0.0366(4) Uani 1 1 d . . .
H14 H 0.6765 0.9867 0.3335 0.044 Uiso 1 1 calc R . .
C15 C 0.60278(9) 1.05564(18) 0.38024(8) 0.0333(4) Uani 1 1 d . . .
C16 C 0.52448(9) 1.08194(17) 0.37897(7) 0.0271(3) Uani 1 1 d . . .
H16 H 0.5113 1.1145 0.4121 0.033 Uiso 1 1 calc R . .
C151 C 0.66381(11) 1.0843(2) 0.43349(10) 0.0482(5) Uani 1 1 d . . .
H15A H 0.7085 1.0228 0.4354 0.072 Uiso 1 1 calc R . .
H15B H 0.6415 1.0680 0.4660 0.072 Uiso 1 1 calc R . .
H15C H 0.6810 1.1805 0.4336 0.072 Uiso 1 1 calc R . .
C17 C 0.35476(9) 1.15136(17) 0.36884(6) 0.0243(3) Uani 1 1 d . . .
C171 C 0.38904(10) 1.29683(18) 0.38319(7) 0.0302(3) Uani 1 1 d . . .
H17A H 0.4454 1.2898 0.3984 0.045 Uiso 1 1 calc R . .
H17B H 0.3647 1.3396 0.4111 0.045 Uiso 1 1 calc R . .
H17C H 0.3788 1.3536 0.3492 0.045 Uiso 1 1 calc R . .
C172 C 0.36422(11) 1.0609(2) 0.42142(7) 0.0349(4) Uani 1 1 d . . .
H17D H 0.3416 0.9696 0.4108 0.052 Uiso 1 1 calc R . .
H17E H 0.3373 1.1044 0.4477 0.052 Uiso 1 1 calc R . .
H17F H 0.4198 1.0511 0.4393 0.052 Uiso 1 1 calc R . .
C173 C 0.26703(10) 1.1712(2) 0.34525(8) 0.0350(4) Uani 1 1 d . . .
H17G H 0.2585 1.2287 0.3115 0.053 Uiso 1 1 calc R . .
H17H H 0.2442 1.2166 0.3734 0.053 Uiso 1 1 calc R . .
H17I H 0.2422 1.0811 0.3358 0.053 Uiso 1 1 calc R . .
C121 C 0.43739(12) 0.88044(19) 0.19575(9) 0.0374(4) Uani 1 1 d . . .
H12A H 0.4862 0.8901 0.1834 0.056 Uiso 1 1 calc R . .
H12B H 0.3935 0.8755 0.1629 0.056 Uiso 1 1 calc R . .
H12C H 0.4392 0.7959 0.2179 0.056 Uiso 1 1 calc R . .
C122 C 0.43101(12) 1.12969(18) 0.19796(7) 0.0328(4) Uani 1 1 d . . .
H12D H 0.4214 1.2098 0.2198 0.049 Uiso 1 1 calc R . .
H12E H 0.3914 1.1261 0.1626 0.049 Uiso 1 1 calc R . .
H12F H 0.4828 1.1377 0.1900 0.049 Uiso 1 1 calc R . .
N2 N 0.22961(7) 0.85300(13) 0.25877(5) 0.0213(2) Uani 1 1 d . . .
N221 N 0.22219(9) 1.06238(14) 0.18601(6) 0.0303(3) Uani 1 1 d . . .
C21 C 0.15495(9) 0.89588(15) 0.23389(6) 0.0224(3) Uani 1 1 d . . .
C22 C 0.14878(10) 1.01123(16) 0.19724(7) 0.0292(3) Uani 1 1 d . . .
C23 C 0.07745(12) 1.0660(2) 0.17057(9) 0.0449(5) Uani 1 1 d . . .
H23 H 0.0756 1.1427 0.1461 0.054 Uiso 1 1 calc R . .
C24 C 0.00835(12) 1.0106(2) 0.17896(10) 0.0468(5) Uani 1 1 d . . .
H24 H -0.0403 1.0503 0.1610 0.056 Uiso 1 1 calc R . .
C25 C 0.01093(10) 0.89767(19) 0.21356(8) 0.0340(4) Uani 1 1 d . . .
C26 C 0.08287(9) 0.84125(17) 0.24052(7) 0.0259(3) Uani 1 1 d . . .
H26 H 0.0836 0.7634 0.2642 0.031 Uiso 1 1 calc R . .
C251 C -0.06311(10) 0.8328(2) 0.22256(10) 0.0442(5) Uani 1 1 d . . .
H25A H -0.0756 0.8720 0.2562 0.066 Uiso 1 1 calc R . .
H25B H -0.0558 0.7328 0.2273 0.066 Uiso 1 1 calc R . .
H25C H -0.1060 0.8513 0.1900 0.066 Uiso 1 1 calc R . .
C27 C 0.24436(9) 0.72270(17) 0.29072(8) 0.0310(4) Uani 1 1 d . . .
C271 C 0.33341(10) 0.70671(19) 0.30758(10) 0.0427(5) Uani 1 1 d . . .
H27A H 0.3562 0.7857 0.3306 0.064 Uiso 1 1 calc R . .
H27B H 0.3541 0.7029 0.2738 0.064 Uiso 1 1 calc R . .
H27C H 0.3468 0.6213 0.3291 0.064 Uiso 1 1 calc R . .
C272 C 0.21510(12) 0.7258(3) 0.34516(8) 0.0481(6) Uani 1 1 d . . .
H27D H 0.1582 0.7352 0.3360 0.072 Uiso 1 1 calc R . .
H27E H 0.2386 0.8042 0.3682 0.072 Uiso 1 1 calc R . .
H27F H 0.2299 0.6398 0.3659 0.072 Uiso 1 1 calc R . .
C273 C 0.21183(11) 0.59795(19) 0.25405(10) 0.0434(5) Uani 1 1 d . . .
H27G H 0.2273 0.5126 0.2752 0.065 Uiso 1 1 calc R . .
H27H H 0.2326 0.5979 0.2203 0.065 Uiso 1 1 calc R . .
H27I H 0.1548 0.6037 0.2433 0.065 Uiso 1 1 calc R . .
C221 C 0.23169(13) 0.9979(2) 0.13314(8) 0.0430(5) Uani 1 1 d . . .
H22A H 0.2340 0.8973 0.1375 0.065 Uiso 1 1 calc R . .
H22B H 0.2800 1.0310 0.1244 0.065 Uiso 1 1 calc R . .
H22C H 0.1873 1.0228 0.1026 0.065 Uiso 1 1 calc R . .
C222 C 0.22302(13) 1.21546(19) 0.18026(9) 0.0466(5) Uani 1 1 d . . .
H22D H 0.1857 1.2430 0.1458 0.070 Uiso 1 1 calc R . .
H22E H 0.2754 1.2459 0.1786 0.070 Uiso 1 1 calc R . .
H22F H 0.2085 1.2582 0.2126 0.070 Uiso 1 1 calc R . .
V2 V 0.0000 0.5000 0.0000 0.01870(8) Uani 1 2 d S . .
Cl2 Cl 0.12244(5) 0.38281(13) 0.04695(3) 0.0355(2) Uani 0.679(2) 1 d P A 1
N3 N 0.05896(14) 0.7129(2) 0.02004(11) 0.0392(6) Uani 0.679(2) 1 d PU A 1
N4 N -0.02961(15) 0.5351(3) 0.08591(10) 0.0367(6) Uani 0.679(2) 1 d PDU A 1
C31 C 0.1429(2) 0.7141(4) 0.0251(3) 0.0808(16) Uani 0.679(2) 1 d P A 1
H31A H 0.1539 0.6912 -0.0112 0.121 Uiso 0.679(2) 1 calc PR A 1
H31B H 0.1677 0.6459 0.0531 0.121 Uiso 0.679(2) 1 calc PR A 1
H31C H 0.1635 0.8062 0.0368 0.121 Uiso 0.679(2) 1 calc PR A 1
C32 C 0.0283(3) 0.8250(4) -0.0176(3) 0.113(3) Uani 0.679(2) 1 d P A 1
H32A H 0.0343 0.8030 -0.0553 0.169 Uiso 0.679(2) 1 calc PR A 1
H32B H 0.0569 0.9100 -0.0044 0.169 Uiso 0.679(2) 1 calc PR A 1
H32C H -0.0271 0.8380 -0.0184 0.169 Uiso 0.679(2) 1 calc PR A 1
C33 C 0.0476(5) 0.7415(9) 0.0764(3) 0.102(2) Uani 0.679(2) 1 d PDU A 1
H33A H 0.0962 0.7142 0.1034 0.123 Uiso 0.679(2) 1 calc PR A 1
H33B H 0.0428 0.8428 0.0795 0.123 Uiso 0.679(2) 1 calc PR A 1
C43 C -0.0137(7) 0.6826(9) 0.0945(4) 0.063(2) Uani 0.385(10) 1 d PDU A 3
H43A H -0.0617 0.7328 0.0760 0.076 Uiso 0.385(10) 1 calc PR A 3
H43B H -0.0049 0.7008 0.1352 0.076 Uiso 0.385(10) 1 calc PR A 3
C41 C 0.0037(4) 0.4392(7) 0.12975(19) 0.097(2) Uani 0.679(2) 1 d P A 1
H41A H -0.0133 0.3454 0.1179 0.146 Uiso 0.679(2) 1 calc PR A 1
H41B H -0.0137 0.4627 0.1638 0.146 Uiso 0.679(2) 1 calc PR A 1
H41C H 0.0607 0.4443 0.1375 0.146 Uiso 0.679(2) 1 calc PR A 1
C42 C -0.1122(3) 0.5458(7) 0.08568(17) 0.0879(19) Uani 0.679(2) 1 d P A 1
H42A H -0.1376 0.4566 0.0751 0.132 Uiso 0.679(2) 1 calc PR A 1
H42B H -0.1367 0.6163 0.0586 0.132 Uiso 0.679(2) 1 calc PR A 1
H42C H -0.1179 0.5715 0.1231 0.132 Uiso 0.679(2) 1 calc PR A 1
C44 C 0.0294(7) 0.6472(11) 0.1102(4) 0.052(3) Uani 0.294(11) 1 d PDU A 4
H44A H 0.0094 0.6963 0.1394 0.063 Uiso 0.294(11) 1 calc PR A 4
H44B H 0.0783 0.6005 0.1293 0.063 Uiso 0.294(11) 1 calc PR A 4
Cl3 Cl 0.09714(11) 0.3205(2) 0.03925(6) 0.0299(4) Uani 0.321(2) 1 d P A 2
N5 N 0.0511(3) 0.6398(6) 0.0762(2) 0.0358(11) Uani 0.321(2) 1 d PU A 2
N6 N -0.0775(2) 0.4300(5) 0.05914(18) 0.0299(10) Uani 0.321(2) 1 d PDU A 2
C51 C 0.1327(4) 0.6187(11) 0.1021(3) 0.073(3) Uani 0.321(2) 1 d P A 2
H51D H 0.1644 0.6466 0.0760 0.110 Uiso 0.321(2) 1 calc PR A 2
H51E H 0.1419 0.5208 0.1115 0.110 Uiso 0.321(2) 1 calc PR A 2
H51F H 0.1472 0.6743 0.1363 0.110 Uiso 0.321(2) 1 calc PR A 2
C52 C 0.0321(10) 0.7855(11) 0.0639(7) 0.080(5) Uani 0.321(2) 1 d P A 2
H52D H 0.0527 0.8149 0.0320 0.120 Uiso 0.321(2) 1 calc PR A 2
H52E H 0.0554 0.8417 0.0967 0.120 Uiso 0.321(2) 1 calc PR A 2
H52F H -0.0247 0.7974 0.0548 0.120 Uiso 0.321(2) 1 calc PR A 2
C53 C 0.0078(7) 0.5950(11) 0.1164(5) 0.068(2) Uani 0.321(2) 1 d PDU A 2
H53C H 0.0444 0.5991 0.1537 0.081 Uiso 0.321(2) 1 calc PR A 2
H53D H -0.0324 0.6664 0.1165 0.081 Uiso 0.321(2) 1 calc PR A 2
C63 C -0.0295(7) 0.4695(13) 0.1136(4) 0.032(3) Uani 0.153(7) 1 d PDU A 3
H63C H -0.0631 0.4704 0.1408 0.039 Uiso 0.153(7) 1 calc PR A 3
H63D H 0.0105 0.3971 0.1258 0.039 Uiso 0.153(7) 1 calc PR A 3
C64 C -0.0654(7) 0.5465(12) 0.1029(5) 0.037(3) Uani 0.168(7) 1 d PDU A 4
H64A H -0.1013 0.6234 0.0881 0.045 Uiso 0.168(7) 1 calc PR A 4
H64B H -0.0793 0.5117 0.1373 0.045 Uiso 0.168(7) 1 calc PR A 4
C61 C -0.0703(7) 0.2838(12) 0.0737(7) 0.133(7) Uani 0.321(2) 1 d P A 2
H61D H -0.1214 0.2393 0.0618 0.199 Uiso 0.321(2) 1 calc PR A 2
H61E H -0.0513 0.2739 0.1143 0.199 Uiso 0.321(2) 1 calc PR A 2
H61F H -0.0335 0.2399 0.0547 0.199 Uiso 0.321(2) 1 calc PR A 2
C62 C -0.1598(3) 0.4565(10) 0.0405(3) 0.057(2) Uani 0.321(2) 1 d P A 2
H62D H -0.1741 0.4608 -0.0005 0.086 Uiso 0.321(2) 1 calc PR A 2
H62E H -0.1723 0.5447 0.0560 0.086 Uiso 0.321(2) 1 calc PR A 2
H62F H -0.1890 0.3821 0.0534 0.086 Uiso 0.321(2) 1 calc PR A 2
C1T C 0.1894(3) 0.4390(5) 0.4609(2) 0.0481(13) Uani 0.454(5) 1 d P B 1
H1T1 H 0.1726 0.5353 0.4547 0.072 Uiso 0.454(5) 1 calc PR B 1
H1T2 H 0.1563 0.3916 0.4820 0.072 Uiso 0.454(5) 1 calc PR B 1
H1T3 H 0.1849 0.3931 0.4247 0.072 Uiso 0.454(5) 1 calc PR B 1
C2T C 0.2725(4) 0.4346(7) 0.4935(3) 0.0318(13) Uani 0.454(5) 1 d P B 1
C3T C 0.3048(6) 0.3155(9) 0.5209(3) 0.0328(14) Uani 0.454(5) 1 d P B 1
H3T H 0.2729 0.2363 0.5204 0.039 Uiso 0.454(5) 1 calc PR B 1
C4T C 0.3816(6) 0.3098(9) 0.5486(3) 0.0422(14) Uani 0.454(5) 1 d P B 1
H4T H 0.4024 0.2270 0.5668 0.051 Uiso 0.454(5) 1 calc PR B 1
C5T C 0.4296(4) 0.4249(9) 0.5501(2) 0.0455(14) Uani 0.454(5) 1 d P B 1
H5T H 0.4830 0.4208 0.5691 0.055 Uiso 0.454(5) 1 calc PR B 1
C6T C 0.3990(9) 0.5427(12) 0.5242(7) 0.047(3) Uani 0.454(5) 1 d P B 1
H6T H 0.4312 0.6221 0.5265 0.056 Uiso 0.454(5) 1 calc PR B 1
C7T C 0.3194(13) 0.551(3) 0.4935(11) 0.039(3) Uani 0.454(5) 1 d P B 1
H7T H 0.2992 0.6321 0.4738 0.047 Uiso 0.454(5) 1 calc PR B 1
C1T' C 0.4799(3) 0.2944(6) 0.56782(18) 0.0653(16) Uani 0.546(5) 1 d P B 2
H1T4 H 0.4706 0.2284 0.5958 0.098 Uiso 0.546(5) 1 calc PR B 2
H1T5 H 0.5192 0.3619 0.5859 0.098 Uiso 0.546(5) 1 calc PR B 2
H1T6 H 0.4987 0.2449 0.5387 0.098 Uiso 0.546(5) 1 calc PR B 2
C2T' C 0.4060(4) 0.3670(6) 0.54212(18) 0.0363(11) Uani 0.546(5) 1 d P B 2
C3T' C 0.3350(6) 0.3014(8) 0.5364(3) 0.0453(18) Uani 0.546(5) 1 d P B 2
H3T' H 0.3336 0.2116 0.5517 0.054 Uiso 0.546(5) 1 calc PR B 2
C4T' C 0.2669(5) 0.3626(10) 0.5095(3) 0.0570(16) Uani 0.546(5) 1 d P B 2
H4T' H 0.2190 0.3144 0.5058 0.068 Uiso 0.546(5) 1 calc PR B 2
C5T' C 0.2668(5) 0.4922(10) 0.4877(3) 0.0537(16) Uani 0.546(5) 1 d P B 2
H5T' H 0.2198 0.5338 0.4676 0.064 Uiso 0.546(5) 1 calc PR B 2
C6T' C 0.3370(11) 0.561(3) 0.4958(10) 0.046(3) Uani 0.546(5) 1 d P B 2
H6T' H 0.3374 0.6540 0.4833 0.055 Uiso 0.546(5) 1 calc PR B 2
C7T' C 0.4046(8) 0.5013(8) 0.5208(5) 0.0418(17) Uani 0.546(5) 1 d P B 2
H7T' H 0.4521 0.5504 0.5241 0.050 Uiso 0.546(5) 1 calc PR B 2

loop_
_atom_site_aniso_label
_atom_site_aniso_U_11
_atom_site_aniso_U_22
_atom_site_aniso_U_33
_atom_site_aniso_U_23
_atom_site_aniso_U_13
_atom_site_aniso_U_12
V1 0.02132(12) 0.01713(11) 0.01688(12) 0.00049(8) 0.00338(9) -0.00089(8)
N1 0.0184(5) 0.0234(6) 0.0181(5) -0.0008(4) 0.0054(4) -0.0003(4)
N121 0.0335(7) 0.0143(5) 0.0263(6) -0.0025(4) 0.0139(5) -0.0027(5)
C11 0.0201(6) 0.0175(6) 0.0245(7) 0.0048(5) 0.0058(5) -0.0001(5)
C12 0.0243(7) 0.0142(6) 0.0335(8) 0.0021(5) 0.0125(6) -0.0004(5)
C13 0.0288(8) 0.0161(6) 0.0552(11) -0.0004(6) 0.0223(8) 0.0004(6)
C14 0.0197(7) 0.0212(7) 0.0704(13) 0.0066(8) 0.0136(8) 0.0028(6)
C15 0.0207(7) 0.0249(7) 0.0506(11) 0.0137(7) 0.0009(7) -0.0004(6)
C16 0.0208(7) 0.0280(7) 0.0303(8) 0.0077(6) 0.0015(6) -0.0024(6)
C151 0.0235(8) 0.0468(11) 0.0645(14) 0.0160(10) -0.0100(8) -0.0024(8)
C17 0.0214(7) 0.0316(8) 0.0209(7) -0.0048(6) 0.0069(5) -0.0026(6)
C171 0.0307(8) 0.0330(8) 0.0284(8) -0.0086(6) 0.0099(6) -0.0032(7)
C172 0.0373(9) 0.0476(10) 0.0222(8) -0.0012(7) 0.0118(7) -0.0116(8)
C173 0.0225(7) 0.0486(10) 0.0358(9) -0.0166(8) 0.0105(6) 0.0005(7)
C121 0.0445(10) 0.0269(8) 0.0480(11) -0.0168(7) 0.0255(9) -0.0055(7)
C122 0.0479(10) 0.0260(8) 0.0263(8) 0.0033(6) 0.0122(7) -0.0104(7)
N2 0.0207(6) 0.0196(5) 0.0222(6) 0.0036(4) 0.0021(4) -0.0002(4)
N221 0.0390(8) 0.0208(6) 0.0248(7) 0.0050(5) -0.0056(6) -0.0064(5)
C21 0.0230(7) 0.0217(6) 0.0200(6) -0.0036(5) -0.0003(5) 0.0012(5)
C22 0.0306(8) 0.0215(7) 0.0285(8) 0.0000(6) -0.0076(6) -0.0013(6)
C23 0.0401(10) 0.0260(8) 0.0540(12) 0.0051(8) -0.0187(9) 0.0014(7)
C24 0.0311(9) 0.0332(9) 0.0627(14) -0.0062(9) -0.0166(9) 0.0084(7)
C25 0.0227(7) 0.0360(9) 0.0391(9) -0.0162(7) -0.0015(6) 0.0040(7)
C26 0.0223(7) 0.0299(7) 0.0244(7) -0.0068(6) 0.0033(5) 0.0017(6)
C251 0.0208(8) 0.0556(12) 0.0550(12) -0.0199(10) 0.0064(8) 0.0047(8)
C27 0.0230(7) 0.0244(7) 0.0424(9) 0.0138(7) 0.0009(6) -0.0029(6)
C271 0.0249(8) 0.0257(8) 0.0703(14) 0.0217(9) -0.0034(8) -0.0002(6)
C272 0.0350(10) 0.0704(15) 0.0337(10) 0.0253(10) -0.0025(8) -0.0161(10)
C273 0.0320(9) 0.0207(8) 0.0748(15) 0.0053(8) 0.0066(9) -0.0044(7)
C221 0.0544(12) 0.0485(11) 0.0216(8) 0.0001(7) -0.0004(8) -0.0223(9)
C222 0.0514(12) 0.0238(8) 0.0503(12) 0.0160(8) -0.0174(9) -0.0077(8)
V2 0.01559(15) 0.02405(17) 0.01575(15) 0.00156(12) 0.00220(11) 0.00252(12)
Cl2 0.0223(3) 0.0483(5) 0.0343(3) 0.0125(3) 0.0035(3) 0.0117(4)
N3 0.0331(12) 0.0310(11) 0.0532(15) -0.0090(10) 0.0092(10) -0.0063(9)
N4 0.0327(12) 0.0550(15) 0.0238(11) -0.0043(11) 0.0094(10) 0.0065(11)
C31 0.0344(17) 0.046(2) 0.161(5) -0.011(3) 0.021(2) -0.0145(15)
C32 0.085(3) 0.036(2) 0.188(7) 0.039(3) -0.028(4) -0.022(2)
C33 0.130(6) 0.094(5) 0.086(4) -0.059(4) 0.031(4) -0.057(4)
C43 0.070(5) 0.074(5) 0.052(4) -0.041(3) 0.028(4) -0.017(4)
C41 0.104(4) 0.162(6) 0.036(2) 0.052(3) 0.037(2) 0.076(4)
C42 0.043(2) 0.189(6) 0.0376(19) 0.004(3) 0.0228(17) 0.041(3)
C44 0.042(5) 0.077(6) 0.039(4) -0.037(4) 0.013(3) -0.014(4)
Cl3 0.0224(7) 0.0393(9) 0.0288(7) 0.0141(6) 0.0077(5) 0.0105(7)
N5 0.033(2) 0.038(3) 0.037(3) -0.002(2) 0.009(2) 0.003(2)
N6 0.0195(18) 0.046(3) 0.025(2) 0.0149(18) 0.0079(15) 0.0029(17)
C51 0.046(4) 0.111(7) 0.046(4) -0.046(5) -0.026(3) 0.029(4)
C52 0.106(9) 0.030(4) 0.090(9) 0.011(4) -0.005(6) 0.029(5)
C53 0.085(6) 0.069(5) 0.063(5) -0.033(4) 0.046(4) -0.032(5)
C63 0.039(6) 0.053(6) 0.011(5) 0.012(4) 0.018(4) 0.014(5)
C64 0.032(6) 0.045(6) 0.036(5) 0.003(4) 0.011(5) 0.009(5)
C61 0.104(8) 0.105(8) 0.237(16) 0.137(10) 0.137(10) 0.071(7)
C62 0.022(3) 0.098(6) 0.056(4) 0.045(4) 0.016(3) 0.016(3)
C1T 0.041(2) 0.045(3) 0.060(3) 0.003(2) 0.017(2) -0.002(2)
C2T 0.037(3) 0.029(3) 0.033(3) -0.002(2) 0.016(2) -0.005(3)
C3T 0.043(4) 0.032(3) 0.027(4) -0.001(3) 0.017(3) 0.000(3)
C4T 0.053(4) 0.048(4) 0.026(3) -0.003(2) 0.011(3) 0.007(4)
C5T 0.049(3) 0.058(4) 0.028(3) -0.007(3) 0.005(2) -0.004(3)
C6T 0.054(5) 0.052(6) 0.033(3) -0.016(5) 0.009(3) -0.028(5)
C7T 0.051(9) 0.033(4) 0.028(3) 0.001(3) 0.000(5) -0.003(5)
C1T' 0.088(4) 0.075(3) 0.035(2) 0.012(2) 0.020(2) 0.037(3)
C2T' 0.057(4) 0.032(2) 0.0197(18) -0.0059(18) 0.009(2) 0.003(2)
C3T' 0.077(6) 0.034(3) 0.030(4) -0.005(3) 0.023(4) -0.013(5)
C4T' 0.063(4) 0.073(5) 0.042(3) -0.022(3) 0.028(3) -0.027(3)
C5T' 0.051(3) 0.075(5) 0.035(2) -0.001(4) 0.012(2) 0.006(4)
C6T' 0.061(9) 0.037(5) 0.040(5) -0.001(4) 0.014(6) 0.003(6)
C7T' 0.057(3) 0.038(4) 0.031(3) -0.011(3) 0.013(2) -0.011(4)

loop_
_atom_type_symbol
_atom_type_description
_atom_type_scat_dispersion_real
_atom_type_scat_dispersion_imag
_atom_type_scat_source
C C 0.0033 0.0016 'International Tables Vol C Tables 4.2.6.8 and 6.1.1.4'
H H 0.0000 0.0000 'International Tables Vol C Tables 4.2.6.8 and 6.1.1.4'
N N 0.0061 0.0033 'International Tables Vol C Tables 4.2.6.8 and 6.1.1.4'
Cl Cl 0.1484 0.1585 'International Tables Vol C Tables 4.2.6.8 and 6.1.1.4'
V V 0.3005 0.5294 'International Tables Vol C Tables 4.2.6.8 and 6.1.1.4'

loop_
_geom_angle_atom_site_label_1
_geom_angle_atom_site_label_2
_geom_angle_atom_site_label_3
_geom_angle
_geom_angle_site_symmetry_1
_geom_angle_site_symmetry_3
N1 V1 N2 125.93(5) . .
N1 V1 N221 135.03(5) . .
N2 V1 N221 78.71(5) . .
N1 V1 N121 78.62(5) . .
N2 V1 N121 138.71(5) . .
N221 V1 N121 108.07(6) . .
C11 N1 C17 120.99(12) . .
C11 N1 V1 115.38(10) . .
C17 N1 V1 122.85(9) . .
C12 N121 C121 113.15(14) . .
C12 N121 C122 106.95(12) . .
C121 N121 C122 108.92(14) . .
C12 N121 V1 105.90(9) . .
C121 N121 V1 111.65(10) . .
C122 N121 V1 110.13(11) . .
N1 C11 C16 127.94(14) . .
N1 C11 C12 116.75(13) . .
C16 C11 C12 115.32(14) . .
C13 C12 C11 121.58(16) . .
C13 C12 N121 122.12(15) . .
C11 C12 N121 116.08(13) . .
C12 C13 C14 121.21(17) . .
C12 C13 H13 119.4 . .
C14 C13 H13 119.4 . .
C15 C14 C13 119.32(15) . .
C15 C14 H14 120.3 . .
C13 C14 H14 120.3 . .
C14 C15 C16 119.78(17) . .
C14 C15 C151 121.08(17) . .
C16 C15 C151 119.13(19) . .
C15 C16 C11 122.76(17) . .
C15 C16 H16 118.6 . .
C11 C16 H16 118.6 . .
C15 C151 H15A 109.5 . .
C15 C151 H15B 109.5 . .
H15A C151 H15B 109.5 . .
C15 C151 H15C 109.5 . .
H15A C151 H15C 109.5 . .
H15B C151 H15C 109.5 . .
N1 C17 C173 106.37(12) . .
N1 C17 C172 112.76(14) . .
C173 C17 C172 106.99(14) . .
N1 C17 C171 112.33(13) . .
C173 C17 C171 106.21(14) . .
C172 C17 C171 111.65(13) . .
C17 C171 H17A 109.5 . .
C17 C171 H17B 109.5 . .
H17A C171 H17B 109.5 . .
C17 C171 H17C 109.5 . .
H17A C171 H17C 109.5 . .
H17B C171 H17C 109.5 . .
C17 C172 H17D 109.5 . .
C17 C172 H17E 109.5 . .
H17D C172 H17E 109.5 . .
C17 C172 H17F 109.5 . .
H17D C172 H17F 109.5 . .
H17E C172 H17F 109.5 . .
C17 C173 H17G 109.5 . .
C17 C173 H17H 109.5 . .
H17G C173 H17H 109.5 . .
C17 C173 H17I 109.5 . .
H17G C173 H17I 109.5 . .
H17H C173 H17I 109.5 . .
N121 C121 H12A 109.5 . .
N121 C121 H12B 109.5 . .
H12A C121 H12B 109.5 . .
N121 C121 H12C 109.5 . .
H12A C121 H12C 109.5 . .
H12B C121 H12C 109.5 . .
N121 C122 H12D 109.5 . .
N121 C122 H12E 109.5 . .
H12D C122 H12E 109.5 . .
N121 C122 H12F 109.5 . .
H12D C122 H12F 109.5 . .
H12E C122 H12F 109.5 . .
C21 N2 C27 121.63(13) . .
C21 N2 V1 115.24(10) . .
C27 N2 V1 122.69(10) . .
C22 N221 C221 107.75(13) . .
C22 N221 C222 112.42(16) . .
C221 N221 C222 109.31(16) . .
C22 N221 V1 105.96(10) . .
C221 N221 V1 110.14(12) . .
C222 N221 V1 111.17(10) . .
N2 C21 C26 128.61(14) . .
N2 C21 C22 116.18(14) . .
C26 C21 C22 115.20(14) . .
C23 C22 C21 121.92(17) . .
C23 C22 N221 121.72(16) . .
C21 C22 N221 116.21(14) . .
C22 C23 C24 120.95(19) . .
C22 C23 H23 119.5 . .
C24 C23 H23 119.5 . .
C25 C24 C23 119.53(17) . .
C25 C24 H24 120.2 . .
C23 C24 H24 120.2 . .
C24 C25 C26 119.86(18) . .
C24 C25 C251 120.94(17) . .
C26 C25 C251 119.20(19) . .
C25 C26 C21 122.52(17) . .
C25 C26 H26 118.7 . .
C21 C26 H26 118.7 . .
C25 C251 H25A 109.5 . .
C25 C251 H25B 109.5 . .
H25A C251 H25B 109.5 . .
C25 C251 H25C 109.5 . .
H25A C251 H25C 109.5 . .
H25B C251 H25C 109.5 . .
N2 C27 C271 105.80(13) . .
N2 C27 C273 111.43(15) . .
C271 C27 C273 107.33(16) . .
N2 C27 C272 113.01(16) . .
C271 C27 C272 107.19(16) . .
C273 C27 C272 111.64(16) . .
C27 C271 H27A 109.5 . .
C27 C271 H27B 109.5 . .
H27A C271 H27B 109.5 . .
C27 C271 H27C 109.5 . .
H27A C271 H27C 109.5 . .
H27B C271 H27C 109.5 . .
C27 C272 H27D 109.5 . .
C27 C272 H27E 109.5 . .
H27D C272 H27E 109.5 . .
C27 C272 H27F 109.5 . .
H27D C272 H27F 109.5 . .
H27E C272 H27F 109.5 . .
C27 C273 H27G 109.5 . .
C27 C273 H27H 109.5 . .
H27G C273 H27H 109.5 . .
C27 C273 H27I 109.5 . .
H27G C273 H27I 109.5 . .
H27H C273 H27I 109.5 . .
N221 C221 H22A 109.5 . .
N221 C221 H22B 109.5 . .
H22A C221 H22B 109.5 . .
N221 C221 H22C 109.5 . .
H22A C221 H22C 109.5 . .
H22B C221 H22C 109.5 . .
N221 C222 H22D 109.5 . .
N221 C222 H22E 109.5 . .
H22D C222 H22E 109.5 . .
N221 C222 H22F 109.5 . .
H22D C222 H22F 109.5 . .
H22E C222 H22F 109.5 . .
N3 V2 N3 180.00(14) 3_565 .
N3 V2 N4 98.03(10) 3_565 .
N3 V2 N4 81.97(10) . .
N3 V2 N4 81.97(10) 3_565 3_565
N3 V2 N4 98.03(10) . 3_565
N4 V2 N4 180.0 . 3_565
N3 V2 N6 115.48(14) 3_565 3_565
N3 V2 N6 64.52(14) . 3_565
N4 V2 N6 145.10(14) . 3_565
N4 V2 N6 34.90(14) 3_565 3_565
N3 V2 N6 64.52(14) 3_565 .
N3 V2 N6 115.48(14) . .
N4 V2 N6 34.90(14) . .
N4 V2 N6 145.10(14) 3_565 .
N6 V2 N6 180.00(14) 3_565 .
N3 V2 N5 40.03(15) 3_565 3_565
N3 V2 N5 139.97(15) . 3_565
N4 V2 N5 133.98(15) . 3_565
N4 V2 N5 46.02(15) 3_565 3_565
N6 V2 N5 80.85(18) 3_565 3_565
N6 V2 N5 99.15(18) . 3_565
N3 V2 N5 139.97(15) 3_565 .
N3 V2 N5 40.03(15) . .
N4 V2 N5 46.02(15) . .
N4 V2 N5 133.98(15) 3_565 .
N6 V2 N5 99.15(18) 3_565 .
N6 V2 N5 80.85(18) . .
N5 V2 N5 180.00(19) 3_565 .
N3 V2 Cl3 107.93(9) 3_565 3_565
N3 V2 Cl3 72.07(9) . 3_565
N4 V2 Cl3 88.23(8) . 3_565
N4 V2 Cl3 91.77(8) 3_565 3_565
N6 V2 Cl3 90.33(12) 3_565 3_565
N6 V2 Cl3 89.67(12) . 3_565
N5 V2 Cl3 89.54(14) 3_565 3_565
N5 V2 Cl3 90.46(14) . 3_565
N3 V2 Cl3 72.07(9) 3_565 .
N3 V2 Cl3 107.93(9) . .
N4 V2 Cl3 91.77(8) . .
N4 V2 Cl3 88.23(8) 3_565 .
N6 V2 Cl3 89.67(12) 3_565 .
N6 V2 Cl3 90.33(12) . .
N5 V2 Cl3 90.46(14) 3_565 .
N5 V2 Cl3 89.54(14) . .
Cl3 V2 Cl3 180.0 3_565 .
N3 V2 Cl2 90.54(7) 3_565 3_565
N3 V2 Cl2 89.46(7) . 3_565
N4 V2 Cl2 89.99(7) . 3_565
N4 V2 Cl2 90.01(7) 3_565 3_565
N6 V2 Cl2 98.72(11) 3_565 3_565
N6 V2 Cl2 81.28(11) . 3_565
N5 V2 Cl2 76.00(13) 3_565 3_565
N5 V2 Cl2 104.00(13) . 3_565
Cl3 V2 Cl2 17.40(4) 3_565 3_565
Cl3 V2 Cl2 162.60(4) . 3_565
N3 V2 Cl2 89.46(7) 3_565 .
N3 V2 Cl2 90.54(7) . .
N4 V2 Cl2 90.01(7) . .
N4 V2 Cl2 89.99(7) 3_565 .
N6 V2 Cl2 81.28(11) 3_565 .
N6 V2 Cl2 98.72(11) . .
N5 V2 Cl2 104.00(13) 3_565 .
N5 V2 Cl2 76.00(13) . .
Cl3 V2 Cl2 162.60(4) 3_565 .
Cl3 V2 Cl2 17.40(4) . .
Cl2 V2 Cl2 180.00(3) 3_565 .
C32 N3 C31 105.7(4) . .
C32 N3 C33 110.3(5) . .
C31 N3 C33 106.0(4) . .
C32 N3 V2 116.8(2) . .
C31 N3 V2 115.1(2) . .
C33 N3 V2 102.5(3) . .
C41 N4 C42 106.4(4) . .
C41 N4 C43 119.5(6) . .
C42 N4 C43 95.1(5) . .
C41 N4 C44 92.6(6) . .
C42 N4 C44 122.7(5) . .
C43 N4 C44 32.6(5) . .
C41 N4 V2 116.6(2) . .
C42 N4 V2 116.3(2) . .
C43 N4 V2 101.5(3) . .
C44 N4 V2 100.6(4) . .
N3 C31 H31A 109.5 . .
N3 C31 H31B 109.5 . .
H31A C31 H31B 109.5 . .
N3 C31 H31C 109.5 . .
H31A C31 H31C 109.5 . .
H31B C31 H31C 109.5 . .
N3 C32 H32A 109.5 . .
N3 C32 H32B 109.5 . .
H32A C32 H32B 109.5 . .
N3 C32 H32C 109.5 . .
H32A C32 H32C 109.5 . .
H32B C32 H32C 109.5 . .
C44 C33 C43 36.1(6) . .
C44 C33 N3 124.5(6) . .
C43 C33 N3 120.8(5) . .
C44 C33 H33A 72.2 . .
C43 C33 H33A 107.1 . .
N3 C33 H33A 107.1 . .
C44 C33 H33B 126.6 . .
C43 C33 H33B 107.1 . .
N3 C33 H33B 107.1 . .
H33A C33 H33B 106.8 . .
C33 C43 N4 119.6(7) . .
C33 C43 H43A 107.4 . .
N4 C43 H43A 107.4 . .
C33 C43 H43B 107.4 . .
N4 C43 H43B 107.4 . .
H43A C43 H43B 106.9 . .
N4 C41 H41A 109.5 . .
N4 C41 H41B 109.5 . .
H41A C41 H41B 109.5 . .
N4 C41 H41C 109.5 . .
H41A C41 H41C 109.5 . .
H41B C41 H41C 109.5 . .
N4 C42 H42A 109.5 . .
N4 C42 H42B 109.5 . .
H42A C42 H42B 109.5 . .
N4 C42 H42C 109.5 . .
H42A C42 H42C 109.5 . .
H42B C42 H42C 109.5 . .
C33 C44 N4 119.3(7) . .
C33 C44 H44A 107.5 . .
N4 C44 H44A 107.5 . .
C33 C44 H44B 107.5 . .
N4 C44 H44B 107.5 . .
H44A C44 H44B 107.0 . .
C51 N5 C53 106.7(8) . .
C51 N5 C52 112.6(9) . .
C53 N5 C52 107.2(10) . .
C51 N5 V2 115.7(4) . .
C53 N5 V2 102.0(5) . .
C52 N5 V2 111.7(7) . .
C62 N6 C63 124.8(7) . .
C62 N6 C61 105.9(7) . .
C63 N6 C61 91.8(9) . .
C62 N6 C64 93.2(7) . .
C63 N6 C64 37.8(7) . .
C61 N6 C64 123.5(9) . .
C62 N6 V2 116.6(3) . .
C63 N6 V2 101.4(5) . .
C61 N6 V2 114.1(4) . .
C64 N6 V2 102.5(5) . .
N5 C51 H51D 109.5 . .
N5 C51 H51E 109.5 . .
H51D C51 H51E 109.5 . .
N5 C51 H51F 109.5 . .
H51D C51 H51F 109.5 . .
H51E C51 H51F 109.5 . .
N5 C52 H52D 109.5 . .
N5 C52 H52E 109.5 . .
H52D C52 H52E 109.5 . .
N5 C52 H52F 109.5 . .
H52D C52 H52F 109.5 . .
H52E C52 H52F 109.5 . .
C64 C53 C63 42.0(8) . .
C64 C53 N5 124.5(11) . .
C63 C53 N5 123.5(8) . .
C64 C53 H53C 128.8 . .
C63 C53 H53C 106.5 . .
N5 C53 H53C 106.5 . .
C64 C53 H53D 66.3 . .
C63 C53 H53D 106.5 . .
N5 C53 H53D 106.5 . .
H53C C53 H53D 106.5 . .
C53 C63 N6 116.5(10) . .
C53 C63 H63C 108.2 . .
N6 C63 H63C 108.2 . .
C53 C63 H63D 108.2 . .
N6 C63 H63D 108.2 . .
H63C C63 H63D 107.3 . .
C53 C64 N6 113.5(9) . .
C53 C64 H64A 108.9 . .
N6 C64 H64A 108.9 . .
C53 C64 H64B 108.9 . .
N6 C64 H64B 108.9 . .
H64A C64 H64B 107.7 . .
N6 C61 H61D 109.5 . .
N6 C61 H61E 109.5 . .
H61D C61 H61E 109.5 . .
N6 C61 H61F 109.5 . .
H61D C61 H61F 109.5 . .
H61E C61 H61F 109.5 . .
N6 C62 H62D 109.5 . .
N6 C62 H62E 109.5 . .
H62D C62 H62E 109.5 . .
N6 C62 H62F 109.5 . .
H62D C62 H62F 109.5 . .
H62E C62 H62F 109.5 . .
C3T C2T C7T 119.5(13) . .
C3T C2T C1T 121.5(7) . .
C7T C2T C1T 118.9(12) . .
C4T C3T C2T 121.4(8) . .
C4T C3T H3T 119.3 . .
C2T C3T H3T 119.3 . .
C3T C4T C5T 120.3(8) . .
C3T C4T H4T 119.8 . .
C5T C4T H4T 119.8 . .
C6T C5T C4T 119.2(8) . .
C6T C5T H5T 120.4 . .
C4T C5T H5T 120.4 . .
C5T C6T C7T 121.8(15) . .
C5T C6T H6T 119.1 . .
C7T C6T H6T 119.1 . .
C2T C7T C6T 118(2) . .
C2T C7T H7T 121.2 . .
C6T C7T H7T 121.2 . .
C2T' C1T' H1T4 109.5 . .
C2T' C1T' H1T5 109.5 . .
H1T4 C1T' H1T5 109.5 . .
C2T' C1T' H1T6 109.5 . .
H1T4 C1T' H1T6 109.5 . .
H1T5 C1T' H1T6 109.5 . .
C3T' C2T' C7T' 116.9(7) . .
C3T' C2T' C1T' 120.6(7) . .
C7T' C2T' C1T' 122.5(8) . .
C4T' C3T' C2T' 121.6(7) . .
C4T' C3T' H3T' 119.2 . .
C2T' C3T' H3T' 119.2 . .
C5T' C4T' C3T' 120.7(7) . .
C5T' C4T' H4T' 119.7 . .
C3T' C4T' H4T' 119.7 . .
C4T' C5T' C6T' 118.0(13) . .
C4T' C5T' H5T' 121.0 . .
C6T' C5T' H5T' 121.0 . .
C7T' C6T' C5T' 122(2) . .
C7T' C6T' H6T' 119.0 . .
C5T' C6T' H6T' 119.0 . .
C6T' C7T' C2T' 120.7(14) . .
C6T' C7T' H7T' 119.6 . .
C2T' C7T' H7T' 119.6 . .

loop_
_geom_bond_atom_site_label_1
_geom_bond_atom_site_label_2
_geom_bond_distance
_geom_bond_site_symmetry_2
V1 N1 2.0274(12) .
V1 N2 2.0309(13) .
V1 N221 2.1987(14) .
V1 N121 2.2171(14) .
N1 C11 1.3776(18) .
N1 C17 1.4803(19) .
N121 C12 1.469(2) .
N121 C121 1.485(2) .
N121 C122 1.487(2) .
C11 C16 1.420(2) .
C11 C12 1.424(2) .
C12 C13 1.385(2) .
C13 C14 1.391(3) .
C13 H13 0.9500 .
C14 C15 1.383(3) .
C14 H14 0.9500 .
C15 C16 1.397(2) .
C15 C151 1.513(3) .
C16 H16 0.9500 .
C151 H15A 0.9800 .
C151 H15B 0.9800 .
C151 H15C 0.9800 .
C17 C173 1.533(2) .
C17 C172 1.536(2) .
C17 C171 1.541(2) .
C171 H17A 0.9800 .
C171 H17B 0.9800 .
C171 H17C 0.9800 .
C172 H17D 0.9800 .
C172 H17E 0.9800 .
C172 H17F 0.9800 .
C173 H17G 0.9800 .
C173 H17H 0.9800 .
C173 H17I 0.9800 .
C121 H12A 0.9800 .
C121 H12B 0.9800 .
C121 H12C 0.9800 .
C122 H12D 0.9800 .
C122 H12E 0.9800 .
C122 H12F 0.9800 .
N2 C21 1.3802(19) .
N2 C27 1.4768(19) .
N221 C22 1.470(2) .
N221 C221 1.484(3) .
N221 C222 1.490(2) .
C21 C26 1.420(2) .
C21 C22 1.423(2) .
C22 C23 1.382(2) .
C23 C24 1.390(3) .
C23 H23 0.9500 .
C24 C25 1.379(3) .
C24 H24 0.9500 .
C25 C26 1.398(2) .
C25 C251 1.511(3) .
C26 H26 0.9500 .
C251 H25A 0.9800 .
C251 H25B 0.9800 .
C251 H25C 0.9800 .
C27 C271 1.536(2) .
C27 C273 1.536(3) .
C27 C272 1.540(3) .
C271 H27A 0.9800 .
C271 H27B 0.9800 .
C271 H27C 0.9800 .
C272 H27D 0.9800 .
C272 H27E 0.9800 .
C272 H27F 0.9800 .
C273 H27G 0.9800 .
C273 H27H 0.9800 .
C273 H27I 0.9800 .
C221 H22A 0.9800 .
C221 H22B 0.9800 .
C221 H22C 0.9800 .
C222 H22D 0.9800 .
C222 H22E 0.9800 .
C222 H22F 0.9800 .
V2 N3 2.310(2) 3_565
V2 N3 2.310(2) .
V2 N4 2.312(2) .
V2 N4 2.312(2) 3_565
V2 N6 2.313(4) 3_565
V2 N6 2.313(4) .
V2 N5 2.315(6) 3_565
V2 N5 2.315(6) .
V2 Cl3 2.4739(13) 3_565
V2 Cl3 2.4739(13) .
V2 Cl2 2.4742(7) 3_565
V2 Cl2 2.4742(7) .
N3 C32 1.446(5) .
N3 C31 1.456(4) .
N3 C33 1.468(7) .
N4 C41 1.439(5) .
N4 C42 1.459(5) .
N4 C43 1.462(8) .
N4 C44 1.525(8) .
C31 H31A 0.9800 .
C31 H31B 0.9800 .
C31 H31C 0.9800 .
C32 H32A 0.9800 .
C32 H32B 0.9800 .
C32 H32C 0.9800 .
C33 C44 1.323(11) .
C33 C43 1.385(10) .
C33 H33A 0.9900 .
C33 H33B 0.9900 .
C43 H43A 0.9900 .
C43 H43B 0.9900 .
C41 H41A 0.9800 .
C41 H41B 0.9800 .
C41 H41C 0.9800 .
C42 H42A 0.9800 .
C42 H42B 0.9800 .
C42 H42C 0.9800 .
C44 H44A 0.9900 .
C44 H44B 0.9900 .
N5 C51 1.446(8) .
N5 C53 1.448(10) .
N5 C52 1.466(10) .
N6 C62 1.440(7) .
N6 C63 1.457(11) .
N6 C61 1.459(10) .
N6 C64 1.539(11) .
C51 H51D 0.9800 .
C51 H51E 0.9800 .
C51 H51F 0.9800 .
C52 H52D 0.9800 .
C52 H52E 0.9800 .
C52 H52F 0.9800 .
C53 C64 1.341(13) .
C53 C63 1.377(12) .
C53 H53C 0.9900 .
C53 H53D 0.9900 .
C63 H63C 0.9900 .
C63 H63D 0.9900 .
C64 H64A 0.9900 .
C64 H64B 0.9900 .
C61 H61D 0.9800 .
C61 H61E 0.9800 .
C61 H61F 0.9800 .
C62 H62D 0.9800 .
C62 H62E 0.9800 .
C62 H62F 0.9800 .
C1T C2T 1.498(9) .
C1T H1T1 0.9800 .
C1T H1T2 0.9800 .
C1T H1T3 0.9800 .
C2T C3T 1.390(9) .
C2T C7T 1.40(2) .
C3T C4T 1.368(9) .
C3T H3T 0.9500 .
C4T C5T 1.394(9) .
C4T H4T 0.9500 .
C5T C6T 1.355(15) .
C5T H5T 0.9500 .
C6T C7T 1.43(3) .
C6T H6T 0.9500 .
C7T H7T 0.9500 .
C1T' C2T' 1.486(7) .
C1T' H1T4 0.9800 .
C1T' H1T5 0.9800 .
C1T' H1T6 0.9800 .
C2T' C3T' 1.383(9) .
C2T' C7T' 1.400(12) .
C3T' C4T' 1.365(9) .
C3T' H3T' 0.9500 .
C4T' C5T' 1.364(9) .
C4T' H4T' 0.9500 .
C5T' C6T' 1.381(19) .
C5T' H5T' 0.9500 .
C6T' C7T' 1.34(2) .
C6T' H6T' 0.9500 .
C7T' H7T' 0.9500 .
